data_1011162
loop_
_publ_author_name
'Harker, D'

_publ_section_title
;
The application of the three-dimensional patterson method and the
crystal structures of proustite, Ag3 As S3, and pyrargyrite, Ag3 Sb
S3
;
_journal_coden_ASTM JCPSA6
_journal_name_full 'Journal of Chemical Physics'
_journal_page_first 381
_journal_page_last 390
_journal_paper_doi 10.1063/1.1749863
_journal_volume 4
_journal_year 1936
_chemical_compound_source 'from Freiberg, Saxony'
_chemical_formula_structural 'Ag3 (Sb S3)'
_chemical_formula_sum 'Ag3 S3 Sb'
_chemical_name_mineral Pyrargyrite
_chemical_name_systematic 'Silver trithioantimonate(III)'
_space_group_IT_number 161
_symmetry_cell_setting trigonal
_symmetry_space_group_name_Hall 'R 3 -2"c'
_symmetry_space_group_name_H-M 'R 3 c :H'
_cell_angle_alpha 90
_cell_angle_beta 90
_cell_angle_gamma 120
_cell_formula_units_Z 6
_cell_length_a 11.04
_cell_length_b 11.04
_cell_length_c 8.71
_cell_volume 919.4
_exptl_crystal_density_meas 5.8(5)
_cod_original_sg_symbol_H-M 'R 3 c H'
_cod_database_code 1011162

loop_
_symmetry_equiv_pos_as_xyz
x,y,z
-y,x-y,z
y-x,-x,z
-y,-x,1/2+z
x,x-y,1/2+z
y-x,y,1/2+z
1/3+x,2/3+y,2/3+z
2/3+x,1/3+y,1/3+z
1/3-y,2/3+x-y,2/3+z
2/3-y,1/3+x-y,1/3+z
1/3-x+y,2/3-x,2/3+z
2/3-x+y,1/3-x,1/3+z
1/3-y,2/3-x,1/6+z
2/3-y,1/3-x,5/6+z
1/3+x,2/3+x-y,1/6+z
2/3+x,1/3+x-y,5/6+z
1/3-x+y,2/3+y,1/6+z
2/3-x+y,1/3+y,5/6+z

loop_
_atom_site_label
_atom_site_type_symbol
_atom_site_symmetry_multiplicity
_atom_site_Wyckoff_symbol
_atom_site_fract_x
_atom_site_fract_y
_atom_site_fract_z
_atom_site_occupancy
_atom_site_attached_hydrogens
_atom_site_calc_flag
Sb1 Sb3+ 6 a 0. 0. 0. 1. 0 d
Ag1 Ag1+ 18 b 0.250(5) 0.305(5) 0.210(5) 1. 0 d
S1 S2- 18 b 0.22(1) 0.105(10) 0.355(10) 1. 0 d

loop_
_atom_type_symbol
_atom_type_oxidation_number
Sb3+ 3.000
Ag1+ 1.000
S2- -2.000
